data_7245659
loop_
_publ_author_name
'Darii, Mariana'
'Mikosch, Annabel'
'van Leusen, Jan'
'Kravtsov, Victor Ch.'
'Dvornina, Elena G.'
'Clapco, Steliana T.'
'Ciloci, Alexandra'
'K\"ogerler, Paul'
'Baca, Svetlana G.'

_publ_section_title
;
 FeII/III and MnII complexes based on 2,4,6-tris(2-pyridyl)-triazine:
 synthesis, structures, magnetic and biological properties
;
_journal_issue 45
_journal_name_full 'RSC Advances'
_journal_page_first 29034
_journal_page_last 29047
_journal_paper_doi 10.1039/D2RA04868J
_journal_volume 12
_journal_year 2022
_chemical_formula_sum 'C36 H24 Cl4 Fe2 N12 O'
_chemical_formula_weight 894.17
_space_group_crystal_system triclinic
_space_group_IT_number 2
_space_group_name_Hall '-P 1'
_space_group_name_H-M_alt 'P -1'
_atom_sites_solution_hydrogens geom
_audit_creation_method SHELXL-2013
_audit_update_record
;
2021-09-09 deposited with the CCDC.	2022-10-06 downloaded from the CCDC.
;
_cell_angle_alpha 81.328(7)
_cell_angle_beta 80.254(7)
_cell_angle_gamma 83.965(8)
_cell_formula_units_Z 1
_cell_length_a 8.410(4)
_cell_length_b 9.221(5)
_cell_length_c 11.896(6)
_cell_measurement_reflns_used 866
_cell_measurement_temperature 173(2)
_cell_measurement_theta_max 22.90
_cell_measurement_theta_min 2.65
_cell_volume 895.8(8)
_computing_cell_refinement 'Bruker SAINT'
_computing_data_collection 'Bruker APEX2'
_computing_data_reduction 'Bruker SAINT'
_computing_molecular_graphics 'Bruker SHELXTL'
_computing_publication_material 'Bruker SHELXTL'
_computing_structure_refinement 'SHELXL-2013 (Sheldrick, 2013)'
_computing_structure_solution 'SHELXS-97 (Sheldrick, 2008)'
_diffrn_ambient_temperature 173(2)
_diffrn_measured_fraction_theta_full 0.684
_diffrn_measured_fraction_theta_max 0.864
_diffrn_measurement_device_type 'Bruker APEX-II CCD'
_diffrn_measurement_method '\f and \w scans'
_diffrn_radiation_type MoK\a
_diffrn_radiation_wavelength 0.71073
_diffrn_reflns_av_R_equivalents 0.0243
_diffrn_reflns_av_unetI/netI 0.0656
_diffrn_reflns_Laue_measured_fraction_full 0.684
_diffrn_reflns_Laue_measured_fraction_max 0.864
_diffrn_reflns_limit_h_max 3
_diffrn_reflns_limit_h_min -9
_diffrn_reflns_limit_k_max 9
_diffrn_reflns_limit_k_min -10
_diffrn_reflns_limit_l_max 11
_diffrn_reflns_limit_l_min -13
_diffrn_reflns_number 2879
_diffrn_reflns_point_group_measured_fraction_full 0.684
_diffrn_reflns_point_group_measured_fraction_max 0.864
_diffrn_reflns_theta_full 25.242
_diffrn_reflns_theta_max 23.208
_diffrn_reflns_theta_min 1.753
_exptl_absorpt_coefficient_mu 1.160
_exptl_absorpt_correction_type multi-scan
_exptl_absorpt_process_details sadabs
_exptl_crystal_colour blue
_exptl_crystal_density_diffrn 1.658
_exptl_crystal_description plate
_exptl_crystal_F_000 452
_exptl_crystal_size_max 0.340
_exptl_crystal_size_mid 0.160
_exptl_crystal_size_min 0.080
_exptl_transmission_factor_max 0.7449
_exptl_transmission_factor_min 0.6667
_refine_diff_density_max 0.749
_refine_diff_density_min -0.976
_refine_diff_density_rms 0.145
_refine_ls_extinction_method none
_refine_ls_goodness_of_fit_ref 1.050
_refine_ls_hydrogen_treatment constr
_refine_ls_matrix_type full
_refine_ls_number_parameters 250
_refine_ls_number_reflns 2212
_refine_ls_number_restraints 6
_refine_ls_restrained_S_all 1.050
_refine_ls_R_factor_all 0.1013
_refine_ls_R_factor_gt 0.0646
_refine_ls_shift/su_max 0.000
_refine_ls_shift/su_mean 0.000
_refine_ls_structure_factor_coef Fsqd
_refine_ls_weighting_details
; 
 w=1/[\s^2^(Fo^2^)+(0.0657P)^2^+10.9547P] 
 where P=(Fo^2^+2Fc^2^)/3 
;
_refine_ls_weighting_scheme calc
_refine_ls_wR_factor_gt 0.1511
_refine_ls_wR_factor_ref 0.1967
_reflns_Friedel_coverage 0.000
_reflns_number_gt 1614
_reflns_number_total 2212
_reflns_threshold_expression 'I > 2\s(I)'
_cod_data_source_file d2ra04868j2.cif
_cod_data_source_block bac013
_cod_database_code 7245659
_shelx_space_group_comment
; 
The symmetry employed for this shelxl refinement is uniquely defined 
by the following loop, which should always be used as a source of 
symmetry information in preference to the above space-group names. 
They are only intended as comments. 
;
_shelx_estimated_absorpt_t_min 0.694
_shelx_estimated_absorpt_t_max 0.913
_shelxl_version_number 2013-2

loop_
_space_group_symop_operation_xyz
'x, y, z'
'-x, -y, -z'

loop_
_atom_site_label
_atom_site_type_symbol
_atom_site_fract_x
_atom_site_fract_y
_atom_site_fract_z
_atom_site_U_iso_or_equiv
_atom_site_adp_type
_atom_site_occupancy
_atom_site_site_symmetry_order
_atom_site_calc_flag
_atom_site_refinement_flags_posn
_atom_site_refinement_flags_adp
_atom_site_refinement_flags_occupancy
_atom_site_disorder_assembly
_atom_site_disorder_group
Fe1 Fe -0.07455(15) 0.59866(16) 0.87388(13) 0.0285(5) Uani 1 1 d . . . . .
C1 C 0.1276(11) 0.3653(10) 0.7387(8) 0.026(2) Uani 1 1 d . . . . .
C2 C 0.3911(11) 0.3632(11) 0.6654(8) 0.026(2) Uani 1 1 d . . . . .
C3 C 0.2714(11) 0.5592(10) 0.7516(8) 0.025(2) Uani 1 1 d . . . . .
C4 C 0.2705(10) 0.6982(9) 0.7950(8) 0.022(2) Uani 1 1 d . . . . .
C5 C 0.4045(11) 0.7766(11) 0.7789(9) 0.032(2) Uani 1 1 d . . . . .
H5 H 0.5056 0.7397 0.7404 0.039 Uiso 1 1 calc R U . . .
C6 C 0.3882(13) 0.9118(11) 0.8205(9) 0.038(3) Uani 1 1 d . . . . .
H6 H 0.4781 0.9695 0.8092 0.046 Uiso 1 1 calc R U . . .
C7 C 0.2432(12) 0.9606(11) 0.8772(10) 0.037(3) Uani 1 1 d . . . . .
H7 H 0.2302 1.0525 0.9060 0.044 Uiso 1 1 calc R U . . .
C8 C 0.1140(11) 0.8734(11) 0.8924(9) 0.031(2) Uani 1 1 d . . . . .
H8 H 0.0136 0.9065 0.9342 0.037 Uiso 1 1 calc R U . . .
C9 C -0.2919(11) 0.3355(12) 0.8741(9) 0.032(3) Uani 1 1 d . . . . .
H9 H -0.3749 0.3933 0.9158 0.039 Uiso 1 1 calc R U . . .
C10 C -0.3244(12) 0.1967(12) 0.8552(9) 0.037(3) Uani 1 1 d . . . . .
H10 H -0.4274 0.1611 0.8843 0.044 Uiso 1 1 calc R U . . .
C11 C -0.2054(11) 0.1107(12) 0.7936(9) 0.037(3) Uani 1 1 d . . . . .
H11 H -0.2249 0.0162 0.7789 0.044 Uiso 1 1 calc R U . . .
C12 C -0.0595(11) 0.1668(10) 0.7548(7) 0.023(2) Uani 1 1 d . . . . .
H12 H 0.0241 0.1107 0.7121 0.028 Uiso 1 1 calc R U . . .
C13 C -0.0309(10) 0.3041(10) 0.7767(8) 0.025(2) Uani 1 1 d . . . . .
C14 C 0.5403(11) 0.2942(12) 0.6005(8) 0.030(2) Uani 1 1 d . . . . .
C15 C 0.6650(13) 0.0978(13) 0.5197(10) 0.047(3) Uani 1 1 d . . . . .
H15 H 0.6618 0.0003 0.5036 0.057 Uiso 1 1 calc R U . . .
C16 C 0.8086(12) 0.1657(11) 0.4810(9) 0.036(3) Uani 1 1 d . . . . .
H16 H 0.8992 0.1177 0.4381 0.043 Uiso 1 1 calc R U . . .
C17 C 0.8136(12) 0.3049(13) 0.5076(9) 0.041(3) Uani 1 1 d . . . . .
H17 H 0.9098 0.3545 0.4847 0.049 Uiso 1 1 calc R U . . .
C18 C 0.6772(11) 0.3731(11) 0.5684(8) 0.028(2) Uani 1 1 d . . . . .
H18 H 0.6773 0.4696 0.5873 0.034 Uiso 1 1 calc R U . . .
N1 N 0.1295(9) 0.4985(9) 0.7715(6) 0.0276(19) Uani 1 1 d . . . . .
N2 N 0.2551(8) 0.2939(8) 0.6840(6) 0.0256(19) Uani 1 1 d . . . . .
N3 N 0.4060(9) 0.4930(9) 0.6995(7) 0.031(2) Uani 1 1 d . . . . .
N4 N 0.1244(9) 0.7460(8) 0.8512(7) 0.0258(19) Uani 1 1 d . . . . .
N5 N -0.1470(8) 0.3913(8) 0.8353(6) 0.0236(18) Uani 1 1 d . . . . .
N6 N 0.5336(9) 0.1590(9) 0.5767(7) 0.035(2) Uani 1 1 d . . . . .
Cl2 Cl -0.1628(3) 0.7205(3) 0.6998(2) 0.0394(7) Uani 1 1 d . . . . .
Cl1 Cl -0.2912(3) 0.7162(3) 0.9849(2) 0.0410(7) Uani 1 1 d . . . . .
O1 O 0.0000 0.5000 1.0000 0.035(2) Uani 1 2 d S U P . .

loop_
_atom_site_aniso_label
_atom_site_aniso_U_11
_atom_site_aniso_U_22
_atom_site_aniso_U_33
_atom_site_aniso_U_23
_atom_site_aniso_U_13
_atom_site_aniso_U_12
Fe1 0.0144(7) 0.0297(9) 0.0423(10) -0.0118(7) 0.0009(6) -0.0042(5)
C1 0.023(5) 0.024(6) 0.034(6) -0.007(5) -0.010(4) -0.004(4)
C2 0.021(5) 0.030(6) 0.029(6) -0.006(5) -0.005(4) -0.004(4)
C3 0.019(5) 0.026(6) 0.031(6) 0.005(5) -0.006(4) -0.007(4)
C4 0.019(5) 0.008(5) 0.037(6) 0.000(4) -0.002(4) -0.002(4)
C5 0.021(5) 0.040(7) 0.037(6) -0.013(5) 0.001(4) -0.007(4)
C6 0.037(6) 0.032(6) 0.049(7) 0.002(5) -0.012(5) -0.016(5)
C7 0.036(6) 0.019(6) 0.059(8) -0.011(5) -0.011(5) -0.007(4)
C8 0.022(5) 0.036(7) 0.036(6) -0.009(5) -0.005(4) -0.003(4)
C9 0.013(5) 0.047(7) 0.035(6) -0.001(5) 0.003(4) -0.011(4)
C10 0.022(5) 0.047(7) 0.045(7) -0.001(6) -0.007(5) -0.017(5)
C11 0.021(5) 0.047(7) 0.044(7) 0.002(6) -0.013(5) -0.010(5)
C12 0.028(5) 0.024(6) 0.015(5) -0.003(4) 0.001(4) 0.000(4)
C13 0.019(5) 0.016(5) 0.041(6) -0.007(5) -0.008(4) 0.000(4)
C14 0.020(5) 0.045(7) 0.023(6) -0.009(5) 0.004(4) 0.002(4)
C15 0.031(6) 0.054(8) 0.063(8) -0.038(7) 0.002(5) -0.003(5)
C16 0.026(6) 0.029(6) 0.048(7) -0.007(5) 0.003(5) 0.008(4)
C17 0.019(5) 0.062(8) 0.036(7) 0.000(6) 0.007(4) 0.000(5)
C18 0.020(5) 0.032(6) 0.029(6) -0.006(5) 0.002(4) -0.001(4)
N1 0.013(4) 0.044(6) 0.025(5) -0.003(4) 0.001(3) -0.007(3)
N2 0.016(4) 0.029(5) 0.030(5) -0.001(4) 0.001(3) -0.003(3)
N3 0.018(4) 0.034(5) 0.040(5) -0.002(4) -0.001(4) -0.004(4)
N4 0.021(4) 0.024(5) 0.034(5) -0.007(4) -0.008(3) 0.000(3)
N5 0.018(4) 0.026(5) 0.026(5) -0.003(4) 0.000(3) -0.006(3)
N6 0.025(5) 0.036(6) 0.043(6) -0.024(5) 0.008(4) 0.002(4)
Cl2 0.0214(13) 0.0468(17) 0.0468(17) -0.0018(13) -0.0009(11) -0.0027(11)
Cl1 0.0287(14) 0.0479(17) 0.0459(18) -0.0177(14) 0.0026(11) 0.0011(11)
O1 0.033(4) 0.032(4) 0.035(4) 0.002(3) 0.001(3) -0.002(3)

loop_
_atom_type_symbol
_atom_type_description
_atom_type_scat_dispersion_real
_atom_type_scat_dispersion_imag
_atom_type_scat_source
C C 0.0033 0.0016 'International Tables Vol C Tables 4.2.6.8 and 6.1.1.4'
H H 0.0000 0.0000 'International Tables Vol C Tables 4.2.6.8 and 6.1.1.4'
N N 0.0061 0.0033 'International Tables Vol C Tables 4.2.6.8 and 6.1.1.4'
O O 0.0106 0.0060 'International Tables Vol C Tables 4.2.6.8 and 6.1.1.4'
Cl Cl 0.1484 0.1585 'International Tables Vol C Tables 4.2.6.8 and 6.1.1.4'
Fe Fe 0.3463 0.8444 'International Tables Vol C Tables 4.2.6.8 and 6.1.1.4'

loop_
_geom_angle_atom_site_label_1
_geom_angle_atom_site_label_2
_geom_angle_atom_site_label_3
_geom_angle
_geom_angle_site_symmetry_1
_geom_angle_site_symmetry_3
_geom_angle_publ_flag
O1 Fe1 N1 88.1(2) . . ?
O1 Fe1 N5 89.6(2) . . ?
N1 Fe1 N5 72.7(3) . . ?
O1 Fe1 N4 88.9(2) . . ?
N1 Fe1 N4 73.0(3) . . ?
N5 Fe1 N4 145.7(3) . . ?
O1 Fe1 Cl1 92.17(10) . . ?
N1 Fe1 Cl1 177.7(2) . . ?
N5 Fe1 Cl1 109.6(2) . . ?
N4 Fe1 Cl1 104.7(2) . . ?
O1 Fe1 Cl2 176.67(10) . . ?
N1 Fe1 Cl2 88.7(2) . . ?
N5 Fe1 Cl2 88.7(2) . . ?
N4 Fe1 Cl2 90.9(2) . . ?
Cl1 Fe1 Cl2 91.10(11) . . ?
N2 C1 N1 124.1(8) . . ?
N2 C1 C13 123.7(8) . . ?
N1 C1 C13 112.1(8) . . ?
N2 C2 N3 125.5(8) . . ?
N2 C2 C14 118.6(8) . . ?
N3 C2 C14 115.9(8) . . ?
N3 C3 N1 122.0(9) . . ?
N3 C3 C4 122.1(8) . . ?
N1 C3 C4 115.9(8) . . ?
N4 C4 C5 122.7(8) . . ?
N4 C4 C3 114.2(7) . . ?
C5 C4 C3 123.1(8) . . ?
C4 C5 C6 118.2(9) . . ?
C4 C5 H5 120.9 . . ?
C6 C5 H5 120.9 . . ?
C7 C6 C5 119.7(9) . . ?
C7 C6 H6 120.1 . . ?
C5 C6 H6 120.1 . . ?
C6 C7 C8 118.7(9) . . ?
C6 C7 H7 120.7 . . ?
C8 C7 H7 120.7 . . ?
N4 C8 C7 123.1(9) . . ?
N4 C8 H8 118.5 . . ?
C7 C8 H8 118.5 . . ?
N5 C9 C10 122.7(9) . . ?
N5 C9 H9 118.6 . . ?
C10 C9 H9 118.6 . . ?
C11 C10 C9 119.7(10) . . ?
C11 C10 H10 120.2 . . ?
C9 C10 H10 120.2 . . ?
C12 C11 C10 117.6(10) . . ?
C12 C11 H11 121.2 . . ?
C10 C11 H11 121.2 . . ?
C11 C12 C13 121.2(9) . . ?
C11 C12 H12 119.4 . . ?
C13 C12 H12 119.4 . . ?
N5 C13 C12 122.2(8) . . ?
N5 C13 C1 115.7(8) . . ?
C12 C13 C1 122.1(8) . . ?
N6 C14 C18 123.8(8) . . ?
N6 C14 C2 117.0(8) . . ?
C18 C14 C2 119.2(9) . . ?
N6 C15 C16 124.7(10) . . ?
N6 C15 H15 117.7 . . ?
C16 C15 H15 117.7 . . ?
C17 C16 C15 117.2(9) . . ?
C17 C16 H16 121.4 . . ?
C15 C16 H16 121.4 . . ?
C16 C17 C18 119.7(10) . . ?
C16 C17 H17 120.1 . . ?
C18 C17 H17 120.1 . . ?
C17 C18 C14 117.4(10) . . ?
C17 C18 H18 121.3 . . ?
C14 C18 H18 121.3 . . ?
C3 N1 C1 117.6(8) . . ?
C3 N1 Fe1 119.6(7) . . ?
C1 N1 Fe1 122.1(6) . . ?
C1 N2 C2 114.5(8) . . ?
C3 N3 C2 116.3(8) . . ?
C8 N4 C4 117.6(8) . . ?
C8 N4 Fe1 125.3(6) . . ?
C4 N4 Fe1 117.0(6) . . ?
C9 N5 C13 116.7(8) . . ?
C9 N5 Fe1 125.8(6) . . ?
C13 N5 Fe1 117.2(6) . . ?
C15 N6 C14 117.1(9) . . ?
Fe1 O1 Fe1 180.0 2_567 . ?

loop_
_geom_bond_atom_site_label_1
_geom_bond_atom_site_label_2
_geom_bond_distance
_geom_bond_site_symmetry_2
_geom_bond_publ_flag
Fe1 O1 1.8051(17) . ?
Fe1 N1 2.140(8) . ?
Fe1 N5 2.200(7) . ?
Fe1 N4 2.221(8) . ?
Fe1 Cl1 2.332(3) . ?
Fe1 Cl2 2.396(3) . ?
C1 N2 1.323(12) . ?
C1 N1 1.346(12) . ?
C1 C13 1.476(13) . ?
C2 N2 1.338(12) . ?
C2 N3 1.344(12) . ?
C2 C14 1.493(12) . ?
C3 N3 1.330(12) . ?
C3 N1 1.341(12) . ?
C3 C4 1.451(13) . ?
C4 N4 1.360(11) . ?
C4 C5 1.373(13) . ?
C5 C6 1.395(14) . ?
C5 H5 0.9500 . ?
C6 C7 1.357(15) . ?
C6 H6 0.9500 . ?
C7 C8 1.390(14) . ?
C7 H7 0.9500 . ?
C8 N4 1.329(12) . ?
C8 H8 0.9500 . ?
C9 N5 1.354(11) . ?
C9 C10 1.395(14) . ?
C9 H9 0.9500 . ?
C10 C11 1.388(15) . ?
C10 H10 0.9500 . ?
C11 C12 1.362(13) . ?
C11 H11 0.9500 . ?
C12 C13 1.383(12) . ?
C12 H12 0.9500 . ?
C13 N5 1.364(11) . ?
C14 N6 1.328(12) . ?
C14 C18 1.394(13) . ?
C15 N6 1.316(13) . ?
C15 C16 1.395(15) . ?
C15 H15 0.9500 . ?
C16 C17 1.374(15) . ?
C16 H16 0.9500 . ?
C17 C18 1.392(13) . ?
C17 H17 0.9500 . ?
C18 H18 0.9500 . ?
O1 Fe1 1.8051(17) 2_567 ?
